data_7249920
loop_
_publ_author_name
'Harvey-Reid, Nathan C.'
'Scott, Hayley S.'
'Patil, Komal M.'
'Kumar, Naveen'
'Healy, Colm'
'Zaworotko, Michael J.'
'Mukherjee, Soumya'
'Kruger, Paul E.'

_publ_section_title
;
 Fine-tuning of gas uptake and selectivity in a hexafluorozirconate
 pillared coordination network that features two porous phases
;
_journal_issue 12
_journal_name_full CrystEngComm
_journal_page_first 1736
_journal_page_last 1741
_journal_paper_doi 10.1039/D4CE01250J
_journal_volume 27
_journal_year 2025
_chemical_absolute_configuration unk
_chemical_formula_moiety 'C20 H22 Cu F6 N6 Zr, 5(H2 O), C2 H3 N'
_chemical_formula_sum 'C22 H35 Cu F6 N7 O5 Zr'
_chemical_formula_weight 746.33
_chemical_name_common ZRFSIX-21-Cu-Alpha
_space_group_crystal_system orthorhombic
_space_group_IT_number 33
_space_group_name_Hall 'P 2c -2n'
_space_group_name_H-M_alt 'P n a 21'
_atom_sites_solution_hydrogens mixed
_audit_creation_date 2025-02-04
_audit_creation_method
;
Olex2 1.5
(compiled 2024.02.16 svn.r378c4104 for OlexSys, GUI svn.r6928)
;
_audit_update_record
;
2025-02-04 deposited with the CCDC.	2025-02-07 downloaded from the CCDC.
;
_cell_angle_alpha 90
_cell_angle_beta 90
_cell_angle_gamma 90
_cell_formula_units_Z 4
_cell_length_a 15.4735(4)
_cell_length_b 13.2070(4)
_cell_length_c 14.6062(3)
_cell_measurement_reflns_used 6213
_cell_measurement_temperature 119.99(10)
_cell_measurement_theta_max 76.1660
_cell_measurement_theta_min 4.3860
_cell_volume 2984.90(13)
_computing_cell_refinement 'CrysAlisPro 1.171.38.43 (Rigaku OD, 2015)'
_computing_data_collection 'CrysAlisPro 1.171.38.43 (Rigaku OD, 2015)'
_computing_data_reduction 'CrysAlisPro 1.171.38.43 (Rigaku OD, 2015)'
_computing_molecular_graphics 'Olex2 1.5 (Dolomanov et al., 2009)'
_computing_publication_material 'Olex2 1.5 (Dolomanov et al., 2009)'
_computing_structure_refinement 'SHELXL 2019/3 (Sheldrick, 2015)'
_computing_structure_solution 'SHELXT  (Sheldrick, 2015)'
_diffrn_ambient_temperature 120.00
_diffrn_detector_area_resol_mean 10.6501
_diffrn_detector_type Atlas
_diffrn_measured_fraction_theta_full 1.000
_diffrn_measured_fraction_theta_max 0.987
_diffrn_measurement_details
;
List of Runs (angles in degrees, time in seconds):

  # Type    Start    End  Width  t~exp~   \w     \q     \k     \f   Frames
#--------------------------------------------------------------------------
  1  \w    -64.00  30.00   1.00   15.44    --  -38.50  57.00  60.00   94
  2  \w   -107.00 -13.00   1.00   15.44    --  -38.50 -57.00 -90.00   94
  3  \w     89.00 178.00   1.00   61.74    --  111.00  45.00  30.00   89
  4  \w     38.00 113.00   1.00   61.74    --  111.00-111.00  90.00   75
  5  \w     41.00 133.00   1.00   61.74    --  111.00 -45.00 -90.00   92
  6  \w     38.00 113.00   1.00   61.74    --  111.00-111.00 150.00   75
  7  \w     71.00 178.00   1.00   61.74    --  111.00  15.00 -60.00  107
  8  \w    -29.00  19.00   1.00   15.44    --   41.88 -37.00 150.00   48
  9  \w     12.00 113.00   1.00   15.44    --   41.88  77.00  90.00  101
;
_diffrn_measurement_device 'four-circle diffractometer'
_diffrn_measurement_device_type 'SuperNova, Dual, Cu at zero, Atlas'
_diffrn_measurement_method '\w scans'
_diffrn_radiation_type CuK\a
_diffrn_radiation_wavelength 1.54184
_diffrn_reflns_av_R_equivalents 0.0442
_diffrn_reflns_av_unetI/netI 0.0507
_diffrn_reflns_Laue_measured_fraction_full 1.000
_diffrn_reflns_Laue_measured_fraction_max 0.987
_diffrn_reflns_limit_h_max 19
_diffrn_reflns_limit_h_min -19
_diffrn_reflns_limit_k_max 16
_diffrn_reflns_limit_k_min -15
_diffrn_reflns_limit_l_max 18
_diffrn_reflns_limit_l_min -14
_diffrn_reflns_number 12941
_diffrn_reflns_point_group_measured_fraction_full 0.865
_diffrn_reflns_point_group_measured_fraction_max 0.829
_diffrn_reflns_theta_full 67.684
_diffrn_reflns_theta_max 77.197
_diffrn_reflns_theta_min 4.401
_exptl_absorpt_coefficient_mu 4.488
_exptl_absorpt_correction_T_max 0.812
_exptl_absorpt_correction_T_min 0.730
_exptl_absorpt_correction_type gaussian
_exptl_absorpt_process_details
;
CrysAlisPro 1.171.38.43 (Rigaku Oxford Diffraction, 2015)
Numerical absorption correction based on gaussian integration over
			a multifaceted crystal model
Empirical absorption correction using spherical harmonics,
 implemented in SCALE3 ABSPACK scaling algorithm.
;
_exptl_crystal_colour 'clear violet'
_exptl_crystal_colour_lustre clear
_exptl_crystal_colour_primary violet
_exptl_crystal_density_diffrn 1.661
_exptl_crystal_description block
_exptl_crystal_F_000 1516
_exptl_crystal_size_max 0.11
_exptl_crystal_size_mid 0.096
_exptl_crystal_size_min 0.067
_refine_diff_density_max 1.466
_refine_diff_density_min -1.286
_refine_diff_density_rms 0.121
_refine_ls_abs_structure_details
;
 Refined as an inversion twin.
;
_refine_ls_abs_structure_Flack 0.17(2)
_refine_ls_extinction_method none
_refine_ls_goodness_of_fit_ref 1.004
_refine_ls_hydrogen_treatment mixed
_refine_ls_matrix_type full
_refine_ls_number_parameters 405
_refine_ls_number_reflns 5245
_refine_ls_number_restraints 13
_refine_ls_restrained_S_all 1.003
_refine_ls_R_factor_all 0.0564
_refine_ls_R_factor_gt 0.0507
_refine_ls_shift/su_max 0.001
_refine_ls_shift/su_mean 0.000
_refine_ls_structure_factor_coef Fsqd
_refine_ls_weighting_details 'w=1/[\s^2^(Fo^2^)+(0.1089P)^2^] where P=(Fo^2^+2Fc^2^)/3'
_refine_ls_weighting_scheme calc
_refine_ls_wR_factor_gt 0.1318
_refine_ls_wR_factor_ref 0.1371
_reflns_Friedel_coverage 0.614
_reflns_Friedel_fraction_full 0.718
_reflns_Friedel_fraction_max 0.657
_reflns_number_gt 4789
_reflns_number_total 5245
_reflns_threshold_expression 'I > 2\s(I)'
_cod_data_source_file d4ce01250j2.cif
_cod_data_source_block zrfsix-21-cu-alpha
_cod_depositor_comments 'Adding full bibliography for 7249920--7249921.cif.'
_cod_database_code 7249920
_shelx_shelxl_version_number 2019/3
_shelx_space_group_comment
;
The symmetry employed for this shelxl refinement is uniquely defined
by the following loop, which should always be used as a source of
symmetry information in preference to the above space-group names.
They are only intended as comments.
;
_shelx_estimated_absorpt_t_max 0.753
_shelx_estimated_absorpt_t_min 0.638
_olex2_refinement_description
;
1. Twinned data refinement
 Scales: 0.83(2)
 0.17(2)
2. Fixed Uiso
 At 1.2 times of:
  All C(H) groups, All N(H) groups
 At 1.5 times of:
  All C(H,H,H) groups, All N(H,H,H,H,H,H) groups, All O(H,H) groups
3. Restrained distances
 O1-H1A
 0.84 with sigma of 0.02
 O3-H3A
 0.84 with sigma of 0.02
 O1-H1B
 0.84 with sigma of 0.02
 H5B-O5
 0.84 with sigma of 0.02
 H5C-H5B
 1.36 with sigma of 0.02
 O3-H3B
 0.84 with sigma of 0.02
 H3A-H3B
 1.3 with sigma of 0.02
 H1B-H1A
 1.36 with sigma of 0.02
 H1A-H5B
 2.45 with sigma of 0.02
 H4A-H2B
 2.6 with sigma of 0.02
 H4B-F2
 1.9 with sigma of 0.02
 O5-H5C
 0.9 with sigma of 0.02
4.a Free rotating group:
 O2(H2B,H2C), O4(H4A,H4B)
4.b Me refined with riding coordinates:
 C8(H8A,H8B,H8C), C10(H10A,H10B,H10C), C11(H11A,H11B,H11C), C15(H15A,H15B,H15C)
4.c Aromatic/amide H refined with riding coordinates:
 C1(H1), C2(H2), C4(H4), C5(H5), C17(H17), C18(H18), C19(H19), C20(H20),
 N2(H2A), N5(H5A)
4.d Idealised Me refined as rotating group:
 C21(H21A,H21B,H21C)
;
_olex2_submission_special_instructions 'No special instructions were received'
_oxdiff_exptl_absorpt_empirical_details
;
Empirical correction (ABSPACK) includes:
- Absorption correction using spherical harmonics
- Frame scaling
;

loop_
_space_group_symop_operation_xyz
'x, y, z'
'-x, -y, z+1/2'
'x+1/2, -y+1/2, z'
'-x+1/2, y+1/2, z+1/2'

loop_
_atom_site_label
_atom_site_type_symbol
_atom_site_fract_x
_atom_site_fract_y
_atom_site_fract_z
_atom_site_U_iso_or_equiv
_atom_site_adp_type
_atom_site_occupancy
_atom_site_site_symmetry_order
_atom_site_calc_flag
_atom_site_refinement_flags_posn
_atom_site_refinement_flags_adp
_atom_site_refinement_flags_occupancy
_atom_site_disorder_assembly
_atom_site_disorder_group
C1 C 0.6125(4) 0.6919(5) 0.5305(5) 0.0210(14) Uani 1 1 d . . . . .
H1 H 0.660607 0.712924 0.566131 0.025 Uiso 1 1 calc R U . . .
C2 C 0.5463(4) 0.7589(5) 0.5163(5) 0.0189(14) Uani 1 1 d . . . . .
H2 H 0.549308 0.825259 0.541194 0.023 Uiso 1 1 calc R U . . .
C3 C 0.4739(4) 0.7293(5) 0.4648(5) 0.0190(13) Uani 1 1 d . . . . .
C4 C 0.4753(4) 0.6323(5) 0.4272(5) 0.0197(13) Uani 1 1 d . . . . .
H4 H 0.428957 0.609977 0.389660 0.024 Uiso 1 1 calc R U . . .
C5 C 0.5437(4) 0.5690(5) 0.4445(5) 0.0198(13) Uani 1 1 d . . . . .
H5 H 0.542741 0.502678 0.419407 0.024 Uiso 1 1 calc R U . . .
C6 C 0.4010(4) 0.7994(5) 0.4531(5) 0.0191(13) Uani 1 1 d . . . . .
C7 C 0.3615(4) 0.8567(5) 0.5225(5) 0.0198(13) Uani 1 1 d . . . . .
C8 C 0.3839(5) 0.8625(7) 0.6214(5) 0.0304(17) Uani 1 1 d . . . . .
H8A H 0.434363 0.819708 0.633632 0.046 Uiso 1 1 calc R U . . .
H8B H 0.397283 0.932738 0.637652 0.046 Uiso 1 1 calc R U . . .
H8C H 0.334853 0.838789 0.658001 0.046 Uiso 1 1 calc R U . . .
C9 C 0.3557(4) 0.8207(5) 0.3734(5) 0.0209(14) Uani 1 1 d . . . . .
C10 C 0.3693(5) 0.7914(7) 0.2763(6) 0.0299(17) Uani 1 1 d . . . . .
H10A H 0.418252 0.744546 0.272159 0.045 Uiso 1 1 calc R U . . .
H10B H 0.317120 0.758314 0.252895 0.045 Uiso 1 1 calc R U . . .
H10C H 0.381510 0.852037 0.239867 0.045 Uiso 1 1 calc R U . . .
C11 C 0.8784(5) 0.3725(6) 0.4567(6) 0.0284(16) Uani 1 1 d . . . . .
H11A H 0.927922 0.329884 0.440496 0.043 Uiso 1 1 calc R U . . .
H11B H 0.828097 0.352237 0.420189 0.043 Uiso 1 1 calc R U . . .
H11C H 0.892244 0.443551 0.444049 0.043 Uiso 1 1 calc R U . . .
C12 C 0.8584(4) 0.3601(5) 0.5558(5) 0.0216(13) Uani 1 1 d . . . . .
C13 C 0.8984(4) 0.3006(6) 0.6222(5) 0.0216(14) Uani 1 1 d . . . . .
C14 C 0.8549(4) 0.3182(6) 0.7028(5) 0.0222(14) Uani 1 1 d . . . . .
C15 C 0.8688(5) 0.2834(6) 0.7994(5) 0.0291(16) Uani 1 1 d . . . . .
H15A H 0.917149 0.235453 0.801214 0.044 Uiso 1 1 calc R U . . .
H15B H 0.882127 0.341874 0.838210 0.044 Uiso 1 1 calc R U . . .
H15C H 0.816350 0.250133 0.821844 0.044 Uiso 1 1 calc R U . . .
C16 C 0.9730(5) 0.2303(6) 0.6060(5) 0.0215(14) Uani 1 1 d . . . . .
C17 C 1.0426(5) 0.2584(5) 0.5527(6) 0.0247(14) Uani 1 1 d . . . . .
H17 H 1.044233 0.323348 0.524892 0.030 Uiso 1 1 calc R U . . .
C18 C 1.1093(4) 0.1914(5) 0.5403(6) 0.0235(14) Uani 1 1 d . . . . .
H18 H 1.157091 0.212121 0.504122 0.028 Uiso 1 1 calc R U . . .
C19 C 1.0432(4) 0.0695(6) 0.6297(5) 0.0236(14) Uani 1 1 d . . . . .
H19 H 1.042977 0.003879 0.656328 0.028 Uiso 1 1 calc R U . . .
C20 C 0.9744(4) 0.1339(6) 0.6463(6) 0.0235(14) Uani 1 1 d . . . . .
H20 H 0.928328 0.112888 0.684887 0.028 Uiso 1 1 calc R U . . .
N1 N 0.6120(3) 0.5970(4) 0.4956(4) 0.0164(11) Uani 1 1 d . . . . .
N2 N 0.2924(4) 0.8845(5) 0.3972(4) 0.0209(12) Uani 1 1 d . . . . .
H2A H 0.253540 0.908394 0.358804 0.025 Uiso 1 1 calc R U . . .
N3 N 0.2952(3) 0.9077(5) 0.4868(4) 0.0175(11) Uani 1 1 d . . . . .
N4 N 0.7926(4) 0.4113(5) 0.5942(5) 0.0207(12) Uani 1 1 d . . . . .
N5 N 0.7916(4) 0.3846(5) 0.6839(4) 0.0203(12) Uani 1 1 d . . . . .
H5A H 0.754404 0.407778 0.724384 0.024 Uiso 1 1 calc R U . . .
N6 N 1.1106(3) 0.0972(4) 0.5770(4) 0.0192(12) Uani 1 1 d . . . . .
F1 F 0.6928(3) 0.5781(4) 0.6802(3) 0.0247(9) Uani 1 1 d . . . . .
F3 F 0.6628(4) 0.6352(5) 0.9477(4) 0.0471(14) Uani 1 1 d . . . . .
F4 F 0.6996(3) 0.4671(3) 0.8297(4) 0.0322(11) Uani 1 1 d . . . . .
F5 F 0.5483(3) 0.5936(4) 0.8021(5) 0.0440(13) Uani 1 1 d . . . . .
F6 F 0.8026(3) 0.6498(4) 0.8258(4) 0.0395(11) Uani 1 1 d . . . . .
Cu1 Cu 0.70365(5) 0.50365(8) 0.54409(8) 0.0159(2) Uani 1 1 d . . . . .
Zr01 Zr 0.67548(4) 0.61737(4) 0.81356(6) 0.02617(18) Uani 1 1 d . . . . .
F2 F 0.6577(4) 0.7609(4) 0.7723(4) 0.0493(14) Uani 1 1 d D . . . .
O1 O 0.6208(4) 0.3450(5) 0.3162(8) 0.0493(15) Uani 1 1 d D . . . .
O2 O 0.5900(5) 0.9991(6) 0.5532(7) 0.0536(18) Uani 1 1 d G . . . .
H2B H 0.642469 1.003868 0.532114 0.080 Uiso 1 1 d DG U . . .
H2C H 0.557198 1.011506 0.506181 0.080 Uiso 1 1 d G U . . .
O3 O 0.9392(5) 0.5155(7) 0.8599(7) 0.058(2) Uani 1 1 d D . . . .
O4 O 0.5800(6) 0.9446(6) 0.7404(6) 0.059(2) Uani 1 1 d G . . . .
H4A H 0.616836 0.975466 0.705166 0.088 Uiso 1 1 d DG U . . .
H4B H 0.596430 0.881598 0.739798 0.088 Uiso 1 1 d DG U . . .
O5 O 0.6953(6) 0.5210(7) 0.2665(6) 0.058(2) Uani 1 1 d D . . . .
C22 C 0.7662(7) 1.0151(8) 0.5836(8) 0.044(2) Uani 1 1 d . . . . .
C21 C 0.7935(12) 0.9129(14) 0.5665(12) 0.086(5) Uani 1 1 d . . . . .
H21A H 0.763723 0.886790 0.512194 0.129 Uiso 1 1 calc R U . . .
H21B H 0.779228 0.870542 0.619521 0.129 Uiso 1 1 calc R U . . .
H21C H 0.856040 0.911564 0.556219 0.129 Uiso 1 1 calc R U . . .
N7 N 0.7449(18) 1.102(2) 0.594(2) 0.165(10) Uani 1 1 d . . . . .
H1A H 0.580(14) 0.34(2) 0.279(17) 0.247 Uiso 1 1 d D U . . .
H5B H 0.678(17) 0.482(16) 0.309(11) 0.247 Uiso 1 1 d D U . . .
H5C H 0.744(13) 0.49(2) 0.25(2) 0.247 Uiso 1 1 d D U . . .
H3A H 0.984(16) 0.50(2) 0.83(3) 0.247 Uiso 1 1 d D U . . .
H1B H 0.64(2) 0.285(8) 0.33(2) 0.247 Uiso 1 1 d D U . . .
H3B H 0.93(2) 0.576(10) 0.84(2) 0.247 Uiso 1 1 d D U . . .

loop_
_atom_site_aniso_label
_atom_site_aniso_U_11
_atom_site_aniso_U_22
_atom_site_aniso_U_33
_atom_site_aniso_U_23
_atom_site_aniso_U_13
_atom_site_aniso_U_12
C1 0.020(3) 0.025(3) 0.018(4) 0.001(3) 0.000(2) -0.001(2)
C2 0.019(3) 0.018(3) 0.020(3) 0.001(2) 0.000(2) 0.001(2)
C3 0.014(3) 0.029(4) 0.014(3) 0.000(3) 0.001(2) 0.003(2)
C4 0.019(3) 0.021(3) 0.018(3) -0.001(3) -0.001(2) -0.003(2)
C5 0.020(3) 0.021(3) 0.019(3) -0.001(3) -0.004(2) 0.001(2)
C6 0.016(3) 0.021(3) 0.020(3) 0.000(3) 0.001(2) 0.007(2)
C7 0.018(3) 0.020(3) 0.021(4) -0.003(3) -0.002(2) 0.007(2)
C8 0.030(3) 0.046(5) 0.015(4) -0.004(3) -0.003(3) 0.014(3)
C9 0.020(3) 0.025(3) 0.018(3) -0.002(3) -0.004(3) 0.004(2)
C10 0.033(4) 0.034(4) 0.023(4) -0.007(3) -0.005(3) 0.010(3)
C11 0.034(4) 0.029(4) 0.022(4) -0.001(3) 0.000(3) 0.004(3)
C12 0.019(3) 0.024(3) 0.022(4) -0.003(3) 0.000(3) 0.001(3)
C13 0.021(3) 0.022(3) 0.022(4) -0.004(3) -0.002(3) 0.000(2)
C14 0.020(3) 0.021(3) 0.026(4) 0.004(3) -0.002(3) 0.004(3)
C15 0.034(3) 0.033(3) 0.021(4) 0.004(3) 0.002(3) 0.011(3)
C16 0.020(3) 0.023(3) 0.021(4) -0.003(3) 0.000(2) 0.005(3)
C17 0.027(3) 0.019(3) 0.028(4) 0.002(3) 0.001(3) 0.001(3)
C18 0.023(3) 0.021(3) 0.027(4) 0.003(3) 0.001(3) -0.001(2)
C19 0.018(3) 0.023(3) 0.029(4) -0.005(3) 0.003(3) 0.001(3)
C20 0.021(3) 0.025(4) 0.024(4) -0.003(3) 0.001(3) 0.004(3)
N1 0.012(2) 0.014(2) 0.023(3) 0.002(2) 0.000(2) -0.0030(19)
N2 0.017(2) 0.031(3) 0.015(3) -0.002(2) -0.002(2) 0.003(2)
N3 0.013(2) 0.022(3) 0.018(3) 0.000(2) 0.001(2) 0.002(2)
N4 0.018(2) 0.019(3) 0.025(3) 0.002(2) 0.002(2) 0.002(2)
N5 0.021(3) 0.023(3) 0.017(3) 0.008(2) 0.003(2) 0.003(2)
N6 0.014(2) 0.019(3) 0.024(3) -0.005(2) -0.001(2) 0.001(2)
F1 0.0244(18) 0.032(3) 0.017(2) -0.0031(18) 0.0020(15) 0.0021(17)
F3 0.069(4) 0.050(3) 0.022(3) 0.000(2) 0.011(2) 0.008(3)
F4 0.038(2) 0.024(2) 0.034(3) 0.005(2) 0.014(2) 0.0077(16)
F5 0.0236(19) 0.058(3) 0.050(4) -0.002(3) 0.010(2) 0.0032(19)
F6 0.038(2) 0.045(3) 0.035(3) 0.000(2) -0.005(2) -0.0111(19)
Cu1 0.0107(3) 0.0169(4) 0.0201(5) 0.0044(4) 0.0004(4) -0.0001(3)
Zr01 0.0312(3) 0.0260(3) 0.0214(3) -0.0008(3) 0.0064(3) 0.0023(2)
F2 0.080(4) 0.031(3) 0.037(3) 0.002(2) 0.007(3) 0.015(3)
O1 0.031(3) 0.043(3) 0.073(5) 0.004(4) 0.006(4) 0.003(2)
O2 0.063(4) 0.046(4) 0.052(5) 0.006(3) -0.006(4) -0.006(4)
O3 0.046(4) 0.065(5) 0.061(5) 0.011(4) -0.005(4) -0.004(3)
O4 0.074(5) 0.044(4) 0.057(5) 0.011(4) -0.017(4) 0.004(4)
O5 0.078(5) 0.056(5) 0.038(4) 0.009(4) -0.023(4) -0.035(4)
C22 0.052(5) 0.043(5) 0.038(5) 0.004(4) -0.002(4) 0.002(4)
C21 0.113(13) 0.086(11) 0.060(10) -0.008(8) 0.009(9) 0.001(10)
N7 0.14(2) 0.17(3) 0.18(3) -0.02(2) -0.028(19) -0.010(17)

loop_
_atom_type_symbol
_atom_type_description
_atom_type_scat_dispersion_real
_atom_type_scat_dispersion_imag
_atom_type_scat_source
C C 0.0181 0.0091 'International Tables Vol C Tables 4.2.6.8 and 6.1.1.4'
H H 0.0000 0.0000 'International Tables Vol C Tables 4.2.6.8 and 6.1.1.4'
Cu Cu -1.9646 0.5888 'International Tables Vol C Tables 4.2.6.8 and 6.1.1.4'
F F 0.0727 0.0534 'International Tables Vol C Tables 4.2.6.8 and 6.1.1.4'
N N 0.0311 0.0180 'International Tables Vol C Tables 4.2.6.8 and 6.1.1.4'
O O 0.0492 0.0322 'International Tables Vol C Tables 4.2.6.8 and 6.1.1.4'
Zr Zr -0.1862 2.2449 'International Tables Vol C Tables 4.2.6.8 and 6.1.1.4'

loop_
_exptl_crystal_face_index_h
_exptl_crystal_face_index_k
_exptl_crystal_face_index_l
_exptl_crystal_face_perp_dist
2 -3 -9 0.0368
1 2 -9 0.0472
-1 -3 9 0.0235
-8 0 -5 0.0724
3 -4 -8 0.0374
0 -9 -1 0.0574
-3 4 8 0.0301
1 8 -1 0.0267
7 -6 0 0.0302
-6 6 3 0.0633
10 2 -1 0.0132
10 -2 0 0.0088

loop_
_geom_angle_atom_site_label_1
_geom_angle_atom_site_label_2
_geom_angle_atom_site_label_3
_geom_angle
_geom_angle_site_symmetry_1
_geom_angle_site_symmetry_3
_geom_angle_publ_flag
C2 C1 H1 118.7 . . ?
N1 C1 H1 118.7 . . ?
N1 C1 C2 122.5(6) . . ?
C1 C2 H2 120.1 . . ?
C1 C2 C3 119.9(7) . . ?
C3 C2 H2 120.1 . . ?
C2 C3 C6 119.9(6) . . ?
C4 C3 C2 117.0(6) . . ?
C4 C3 C6 123.1(6) . . ?
C3 C4 H4 120.0 . . ?
C5 C4 C3 120.0(6) . . ?
C5 C4 H4 120.0 . . ?
C4 C5 H5 118.6 . . ?
N1 C5 C4 122.8(6) . . ?
N1 C5 H5 118.6 . . ?
C7 C6 C3 126.1(6) . . ?
C9 C6 C3 127.8(6) . . ?
C9 C6 C7 106.0(6) . . ?
C6 C7 C8 128.8(6) . . ?
N3 C7 C6 108.9(6) . . ?
N3 C7 C8 122.2(6) . . ?
C7 C8 H8A 109.5 . . ?
C7 C8 H8B 109.5 . . ?
C7 C8 H8C 109.5 . . ?
H8A C8 H8B 109.5 . . ?
H8A C8 H8C 109.5 . . ?
H8B C8 H8C 109.5 . . ?
C6 C9 C10 132.6(6) . . ?
N2 C9 C6 106.3(6) . . ?
N2 C9 C10 121.0(6) . . ?
C9 C10 H10A 109.5 . . ?
C9 C10 H10B 109.5 . . ?
C9 C10 H10C 109.5 . . ?
H10A C10 H10B 109.5 . . ?
H10A C10 H10C 109.5 . . ?
H10B C10 H10C 109.5 . . ?
H11A C11 H11B 109.5 . . ?
H11A C11 H11C 109.5 . . ?
H11B C11 H11C 109.5 . . ?
C12 C11 H11A 109.5 . . ?
C12 C11 H11B 109.5 . . ?
C12 C11 H11C 109.5 . . ?
C13 C12 C11 130.2(7) . . ?
N4 C12 C11 120.5(7) . . ?
N4 C12 C13 109.3(7) . . ?
C12 C13 C16 125.6(7) . . ?
C14 C13 C12 106.4(6) . . ?
C14 C13 C16 128.0(7) . . ?
C13 C14 C15 133.1(7) . . ?
N5 C14 C13 106.9(7) . . ?
N5 C14 C15 119.9(7) . . ?
C14 C15 H15A 109.5 . . ?
C14 C15 H15B 109.5 . . ?
C14 C15 H15C 109.5 . . ?
H15A C15 H15B 109.5 . . ?
H15A C15 H15C 109.5 . . ?
H15B C15 H15C 109.5 . . ?
C17 C16 C13 121.5(7) . . ?
C17 C16 C20 118.0(7) . . ?
C20 C16 C13 120.5(7) . . ?
C16 C17 H17 120.4 . . ?
C18 C17 C16 119.2(7) . . ?
C18 C17 H17 120.4 . . ?
C17 C18 H18 118.3 . . ?
N6 C18 C17 123.5(7) . . ?
N6 C18 H18 118.3 . . ?
C20 C19 H19 119.0 . . ?
N6 C19 H19 119.0 . . ?
N6 C19 C20 121.9(7) . . ?
C16 C20 H20 120.1 . . ?
C19 C20 C16 119.7(7) . . ?
C19 C20 H20 120.1 . . ?
C1 N1 Cu1 115.6(4) . . ?
C5 N1 C1 117.8(6) . . ?
C5 N1 Cu1 125.6(5) . . ?
C9 N2 H2A 124.1 . . ?
C9 N2 N3 111.8(6) . . ?
N3 N2 H2A 124.1 . . ?
C7 N3 N2 106.9(6) . . ?
C7 N3 Cu1 132.1(5) . 3_465 ?
N2 N3 Cu1 120.8(4) . 3_465 ?
C12 N4 N5 106.3(6) . . ?
C12 N4 Cu1 133.0(5) . . ?
N5 N4 Cu1 120.6(4) . . ?
C14 N5 N4 111.1(6) . . ?
C14 N5 H5A 124.5 . . ?
N4 N5 H5A 124.5 . . ?
C18 N6 Cu1 121.5(5) . 3 ?
C19 N6 C18 117.7(6) . . ?
C19 N6 Cu1 120.6(5) . 3 ?
Zr01 F1 Cu1 168.2(3) . . ?
N1 Cu1 N3 89.6(2) . 3_565 ?
N1 Cu1 N6 89.2(2) . 3_455 ?
N1 Cu1 F1 89.5(2) . . ?
N3 Cu1 N6 168.9(3) 3_565 3_455 ?
N3 Cu1 F1 99.6(2) 3_565 . ?
N4 Cu1 N1 178.9(3) . . ?
N4 Cu1 N3 91.3(2) . 3_565 ?
N4 Cu1 N6 90.1(2) . 3_455 ?
N4 Cu1 F1 89.7(2) . . ?
N6 Cu1 F1 91.5(2) 3_455 . ?
F3 Zr01 F1 171.8(2) . . ?
F3 Zr01 F4 91.1(2) . . ?
F3 Zr01 F5 90.2(3) . . ?
F3 Zr01 F6 89.1(3) . . ?
F3 Zr01 F2 99.9(3) . . ?
F4 Zr01 F1 80.7(2) . . ?
F5 Zr01 F1 90.6(2) . . ?
F5 Zr01 F4 92.1(2) . . ?
F5 Zr01 F6 176.8(2) . . ?
F5 Zr01 F2 89.3(3) . . ?
F6 Zr01 F1 90.6(2) . . ?
F6 Zr01 F4 91.0(2) . . ?
F2 Zr01 F1 88.3(2) . . ?
F2 Zr01 F4 168.9(2) . . ?
F2 Zr01 F6 87.7(3) . . ?
H1A O1 H1B 107(5) . . ?
H2B O2 H2C 104.6 . . ?
H3A O3 H3B 100(4) . . ?
H4A O4 H4B 104.5 . . ?
H5B O5 H5C 101(4) . . ?
N7 C22 C21 177(2) . . ?
C22 C21 H21A 109.5 . . ?
C22 C21 H21B 109.5 . . ?
C22 C21 H21C 109.5 . . ?
H21A C21 H21B 109.5 . . ?
H21A C21 H21C 109.5 . . ?
H21B C21 H21C 109.5 . . ?

loop_
_geom_bond_atom_site_label_1
_geom_bond_atom_site_label_2
_geom_bond_distance
_geom_bond_site_symmetry_2
_geom_bond_publ_flag
C1 H1 0.9500 . ?
C1 C2 1.369(10) . ?
C1 N1 1.354(9) . ?
C2 H2 0.9500 . ?
C2 C3 1.405(9) . ?
C3 C4 1.394(10) . ?
C3 C6 1.469(9) . ?
C4 H4 0.9500 . ?
C4 C5 1.371(10) . ?
C5 H5 0.9500 . ?
C5 N1 1.346(9) . ?
C6 C7 1.405(9) . ?
C6 C9 1.387(10) . ?
C7 C8 1.487(10) . ?
C7 N3 1.334(9) . ?
C8 H8A 0.9800 . ?
C8 H8B 0.9800 . ?
C8 H8C 0.9800 . ?
C9 C10 1.485(11) . ?
C9 N2 1.338(9) . ?
C10 H10A 0.9800 . ?
C10 H10B 0.9800 . ?
C10 H10C 0.9800 . ?
C11 H11A 0.9800 . ?
C11 H11B 0.9800 . ?
C11 H11C 0.9800 . ?
C11 C12 1.490(11) . ?
C12 C13 1.394(10) . ?
C12 N4 1.345(9) . ?
C13 C14 1.376(11) . ?
C13 C16 1.500(9) . ?
C14 C15 1.499(11) . ?
C14 N5 1.344(9) . ?
C15 H15A 0.9800 . ?
C15 H15B 0.9800 . ?
C15 H15C 0.9800 . ?
C16 C17 1.379(11) . ?
C16 C20 1.403(11) . ?
C17 H17 0.9500 . ?
C17 C18 1.372(10) . ?
C18 H18 0.9500 . ?
C18 N6 1.354(9) . ?
C19 H19 0.9500 . ?
C19 C20 1.384(10) . ?
C19 N6 1.346(9) . ?
C20 H20 0.9500 . ?
N1 Cu1 2.008(5) . ?
N2 H2A 0.8800 . ?
N2 N3 1.345(9) . ?
N3 Cu1 2.019(6) 3_465 ?
N4 N5 1.357(9) . ?
N4 Cu1 1.979(6) . ?
N5 H5A 0.8800 . ?
N6 Cu1 2.020(6) 3 ?
F1 Cu1 2.225(5) . ?
F1 Zr01 2.033(5) . ?
F3 Zr01 1.984(6) . ?
F4 Zr01 2.033(5) . ?
F5 Zr01 2.000(4) . ?
F6 Zr01 2.021(5) . ?
Zr01 F2 2.007(5) . ?
O1 H1A 0.84(3) . ?
O1 H1B 0.85(3) . ?
O2 H2B 0.8699 . ?
O2 H2C 0.8701 . ?
O3 H3A 0.84(3) . ?
O3 H3B 0.85(3) . ?
O4 H4A 0.8703 . ?
O4 H4B 0.8701 . ?
O5 H5B 0.85(3) . ?
O5 H5C 0.90(3) . ?
C22 C21 1.44(2) . ?
C22 N7 1.21(3) . ?
C21 H21A 0.9800 . ?
C21 H21B 0.9800 . ?
C21 H21C 0.9800 . ?

loop_
_geom_hbond_atom_site_label_D
_geom_hbond_atom_site_label_H
_geom_hbond_atom_site_label_A
_geom_hbond_distance_DH
_geom_hbond_distance_HA
_geom_hbond_distance_DA
_geom_hbond_angle_DHA
_geom_hbond_site_symmetry_A
_geom_hbond_publ_flag
N5 H5A F4 0.88 1.92 2.783(8) 165.3 . yes

loop_
_geom_torsion_atom_site_label_1
_geom_torsion_atom_site_label_2
_geom_torsion_atom_site_label_3
_geom_torsion_atom_site_label_4
_geom_torsion
_geom_torsion_site_symmetry_1
_geom_torsion_site_symmetry_2
_geom_torsion_site_symmetry_3
_geom_torsion_site_symmetry_4
_geom_torsion_publ_flag
C1 C2 C3 C4 -2.5(10) . . . . ?
C1 C2 C3 C6 177.2(7) . . . . ?
C2 C1 N1 C5 0.6(10) . . . . ?
C2 C1 N1 Cu1 -168.8(5) . . . . ?
C2 C3 C4 C5 2.8(10) . . . . ?
C2 C3 C6 C7 -46.3(11) . . . . ?
C2 C3 C6 C9 135.6(8) . . . . ?
C3 C4 C5 N1 -1.4(11) . . . . ?
C3 C6 C7 C8 1.4(13) . . . . ?
C3 C6 C7 N3 -177.2(7) . . . . ?
C3 C6 C9 C10 -7.2(14) . . . . ?
C3 C6 C9 N2 176.7(7) . . . . ?
C4 C3 C6 C7 133.4(8) . . . . ?
C4 C3 C6 C9 -44.8(11) . . . . ?
C4 C5 N1 C1 -0.3(10) . . . . ?
C4 C5 N1 Cu1 167.9(5) . . . . ?
C6 C3 C4 C5 -176.9(7) . . . . ?
C6 C7 N3 N2 -0.4(8) . . . . ?
C6 C7 N3 Cu1 174.7(5) . . . 3_465 ?
C6 C9 N2 N3 1.6(8) . . . . ?
C7 C6 C9 C10 174.3(9) . . . . ?
C7 C6 C9 N2 -1.7(8) . . . . ?
C8 C7 N3 N2 -179.1(7) . . . . ?
C8 C7 N3 Cu1 -4.0(11) . . . 3_465 ?
C9 C6 C7 C8 179.9(8) . . . . ?
C9 C6 C7 N3 1.3(8) . . . . ?
C9 N2 N3 C7 -0.8(8) . . . . ?
C9 N2 N3 Cu1 -176.5(5) . . . 3_465 ?
C10 C9 N2 N3 -175.0(7) . . . . ?
C11 C12 C13 C14 179.3(7) . . . . ?
C11 C12 C13 C16 -1.8(12) . . . . ?
C11 C12 N4 N5 -179.5(6) . . . . ?
C11 C12 N4 Cu1 3.7(11) . . . . ?
C12 C13 C14 C15 -175.5(8) . . . . ?
C12 C13 C14 N5 0.5(8) . . . . ?
C12 C13 C16 C17 43.6(11) . . . . ?
C12 C13 C16 C20 -137.4(8) . . . . ?
C12 N4 N5 C14 0.0(8) . . . . ?
C13 C12 N4 N5 0.3(8) . . . . ?
C13 C12 N4 Cu1 -176.4(5) . . . . ?
C13 C14 N5 N4 -0.3(8) . . . . ?
C13 C16 C17 C18 179.8(8) . . . . ?
C13 C16 C20 C19 179.2(7) . . . . ?
C14 C13 C16 C17 -137.8(8) . . . . ?
C14 C13 C16 C20 41.3(12) . . . . ?
C15 C14 N5 N4 176.4(7) . . . . ?
C16 C13 C14 C15 5.6(14) . . . . ?
C16 C13 C14 N5 -178.3(7) . . . . ?
C16 C17 C18 N6 0.9(12) . . . . ?
C17 C16 C20 C19 -1.8(11) . . . . ?
C17 C18 N6 C19 -1.4(11) . . . . ?
C17 C18 N6 Cu1 172.6(6) . . . 3 ?
C20 C16 C17 C18 0.8(11) . . . . ?
C20 C19 N6 C18 0.3(11) . . . . ?
C20 C19 N6 Cu1 -173.8(6) . . . 3 ?
N1 C1 C2 C3 0.9(11) . . . . ?
N4 C12 C13 C14 -0.6(8) . . . . ?
N4 C12 C13 C16 178.3(7) . . . . ?
N6 C19 C20 C16 1.3(12) . . . . ?
Cu1 N4 N5 C14 177.2(5) . . . . ?

loop_
_twin_individual_id
_twin_individual_mass_fraction_refined
1 0.83(2)
2 0.17(2)
